data_4071327
loop_
_publ_author_name
'Yang, Liangru'
'Kr\"uger, Anneke'
'Neels, Antonia'
'Albrecht, Martin'

_publ_section_title
;
 Rhodium(III) Complexes Containing C4-Bound N-Heterocyclic Carbenes:
 Synthesis, Coordination Chemistry, and Catalytic Activity in Transfer
 Hydrogenation
;
_journal_issue 13
_journal_name_full Organometallics
_journal_page_first 3161
_journal_paper_doi 10.1021/om800110c
_journal_volume 27
_journal_year 2008
_chemical_formula_sum 'C59 H69 Cl15 I6 N8 Rh2'
_chemical_formula_weight 2389.19
_chemical_name_systematic
; 
 ? 
;
_space_group_IT_number 14
_symmetry_cell_setting monoclinic
_symmetry_space_group_name_Hall '-P 2yn'
_symmetry_space_group_name_H-M 'P 1 21/n 1'
_atom_sites_solution_hydrogens geom
_atom_sites_solution_primary direct
_atom_sites_solution_secondary difmap
_audit_creation_method SHELXL-97
_cell_angle_alpha 90.00
_cell_angle_beta 94.105(4)
_cell_angle_gamma 90.00
_cell_formula_units_Z 4
_cell_length_a 21.4732(10)
_cell_length_b 18.5585(6)
_cell_length_c 21.8116(10)
_cell_measurement_reflns_used 55228
_cell_measurement_temperature 173(2)
_cell_measurement_theta_max 25.51
_cell_measurement_theta_min 1.28
_cell_volume 8669.8(6)
_computing_cell_refinement 'STOE X-AREA'
_computing_data_collection 'STOE X-AREA'
_computing_data_reduction 'STOE X-RED'
_computing_structure_refinement 'SHELXL-97 (Sheldrick, 1997)'
_computing_structure_solution 'SHELXS-97 (Sheldrick, 1990)'
_diffrn_ambient_temperature 173(2)
_diffrn_detector_area_resol_mean 6.67
_diffrn_measured_fraction_theta_full 0.991
_diffrn_measured_fraction_theta_max 0.991
_diffrn_measurement_device_type 'STOE IPDS 2'
_diffrn_measurement_method 'rotation method'
_diffrn_radiation_monochromator graphite
_diffrn_radiation_source 'fine-focus sealed tube'
_diffrn_radiation_type MoK\a
_diffrn_radiation_wavelength 0.71073
_diffrn_reflns_av_R_equivalents 0.0856
_diffrn_reflns_av_sigmaI/netI 0.0610
_diffrn_reflns_limit_h_max 25
_diffrn_reflns_limit_h_min -25
_diffrn_reflns_limit_k_max 22
_diffrn_reflns_limit_k_min -22
_diffrn_reflns_limit_l_max 26
_diffrn_reflns_limit_l_min -26
_diffrn_reflns_number 101061
_diffrn_reflns_theta_full 25.19
_diffrn_reflns_theta_max 25.19
_diffrn_reflns_theta_min 1.29
_exptl_absorpt_coefficient_mu 3.018
_exptl_absorpt_correction_T_max 0.527
_exptl_absorpt_correction_T_min 0.320
_exptl_absorpt_correction_type multi-scan
_exptl_absorpt_process_details 'MULscanABS, (PLATON03, Speck, 2003)'
_exptl_crystal_colour yellow
_exptl_crystal_density_diffrn 1.830
_exptl_crystal_density_method 'not measured'
_exptl_crystal_description plate
_exptl_crystal_F_000 4568
_exptl_crystal_size_max 0.40
_exptl_crystal_size_mid 0.35
_exptl_crystal_size_min 0.15
_refine_diff_density_max 2.744
_refine_diff_density_min -3.003
_refine_diff_density_rms 0.211
_refine_ls_extinction_method none
_refine_ls_goodness_of_fit_ref 0.981
_refine_ls_hydrogen_treatment constr
_refine_ls_matrix_type full
_refine_ls_number_parameters 718
_refine_ls_number_reflns 15441
_refine_ls_number_restraints 12
_refine_ls_restrained_S_all 0.989
_refine_ls_R_factor_all 0.0994
_refine_ls_R_factor_gt 0.0690
_refine_ls_shift/su_max 0.001
_refine_ls_shift/su_mean 0.000
_refine_ls_structure_factor_coef Fsqd
_refine_ls_weighting_details 'calc w=1/[\s^2^(Fo^2^)+(0.1407P)^2^] where P=(Fo^2^+2Fc^2^)/3'
_refine_ls_weighting_scheme calc
_refine_ls_wR_factor_gt 0.1929
_refine_ls_wR_factor_ref 0.2074
_reflns_number_gt 10232
_reflns_number_total 15441
_reflns_threshold_expression >2sigma(I)
_cod_data_source_file om800110c-file013.cif
_cod_data_source_block compound-2b
_cod_original_sg_symbol_H-M 'P 21/n'
_cod_database_code 4071327

loop_
_symmetry_equiv_pos_as_xyz
'x, y, z'
'-x+1/2, y+1/2, -z+1/2'
'-x, -y, -z'
'x-1/2, -y-1/2, z-1/2'

loop_
_atom_site_label
_atom_site_type_symbol
_atom_site_fract_x
_atom_site_fract_y
_atom_site_fract_z
_atom_site_U_iso_or_equiv
_atom_site_adp_type
_atom_site_occupancy
_atom_site_symmetry_multiplicity
_atom_site_calc_flag
_atom_site_refinement_flags
_atom_site_disorder_assembly
_atom_site_disorder_group
C1 C 0.3850(6) -0.0883(6) 0.2147(5) 0.050(3) Uani 1 1 d . . .
C2 C 0.4392(6) -0.1236(7) 0.2040(6) 0.055(3) Uani 1 1 d . . .
H2A H 0.4603 -0.1205 0.1673 0.066 Uiso 1 1 calc R . .
C3 C 0.4178(6) -0.1569(6) 0.2972(6) 0.053(3) Uani 1 1 d . . .
C4 C 0.3210(5) -0.0825(6) 0.3064(5) 0.046(3) Uani 1 1 d . . .
H4A H 0.3174 -0.1097 0.3450 0.055 Uiso 1 1 calc R . .
H4B H 0.3291 -0.0313 0.3172 0.055 Uiso 1 1 calc R . .
C5 C 0.2087(6) -0.1150(6) 0.2858(5) 0.048(3) Uani 1 1 d . . .
C6 C 0.1953(6) -0.0720(7) 0.1913(6) 0.053(3) Uani 1 1 d . . .
H6A H 0.1749 -0.0584 0.1529 0.064 Uiso 1 1 calc R . .
C7 C 0.2573(5) -0.0613(6) 0.2080(5) 0.046(3) Uani 1 1 d . . .
C8 C 0.5146(11) -0.2111(13) 0.2590(10) 0.129(4) Uani 1 1 d . . .
H8A H 0.5508 -0.1811 0.2492 0.155 Uiso 1 1 calc R . .
H8B H 0.5222 -0.2269 0.3022 0.155 Uiso 1 1 calc R . .
C9 C 0.5144(11) -0.2705(13) 0.2231(10) 0.129(4) Uani 1 1 d . . .
H9A H 0.4906 -0.3068 0.2451 0.155 Uiso 1 1 calc R . .
H9B H 0.5582 -0.2874 0.2261 0.155 Uiso 1 1 calc R . .
C10 C 0.4945(11) -0.2785(13) 0.1625(10) 0.129(4) Uani 1 1 d . . .
H10A H 0.5111 -0.2363 0.1412 0.155 Uiso 1 1 calc R . .
H10B H 0.4486 -0.2722 0.1606 0.155 Uiso 1 1 calc R . .
C11 C 0.5056(11) -0.3413(12) 0.1228(10) 0.129(4) Uani 1 1 d . . .
H11A H 0.5394 -0.3708 0.1421 0.193 Uiso 1 1 calc R . .
H11B H 0.5173 -0.3244 0.0826 0.193 Uiso 1 1 calc R . .
H11C H 0.4674 -0.3702 0.1173 0.193 Uiso 1 1 calc R . .
C12 C 0.4192(7) -0.1883(7) 0.3600(6) 0.059(3) Uani 1 1 d . . .
C13 C 0.4686(8) -0.1704(8) 0.3999(7) 0.082(5) Uani 1 1 d . . .
H13A H 0.5014 -0.1412 0.3865 0.098 Uiso 1 1 calc R . .
C14 C 0.4709(9) -0.1950(10) 0.4604(7) 0.100(6) Uani 1 1 d . . .
H14A H 0.5046 -0.1818 0.4888 0.120 Uiso 1 1 calc R . .
C15 C 0.4232(10) -0.2391(9) 0.4787(8) 0.094(6) Uani 1 1 d . . .
H15A H 0.4252 -0.2570 0.5196 0.112 Uiso 1 1 calc R . .
C16 C 0.3733(9) -0.2572(9) 0.4387(7) 0.079(4) Uani 1 1 d . . .
H16A H 0.3410 -0.2876 0.4513 0.095 Uiso 1 1 calc R . .
C17 C 0.3715(7) -0.2297(7) 0.3787(7) 0.067(4) Uani 1 1 d . . .
H17A H 0.3367 -0.2399 0.3507 0.080 Uiso 1 1 calc R . .
C18 C 0.2004(6) -0.1530(6) 0.3440(5) 0.053(3) Uani 1 1 d . . .
C19 C 0.2136(7) -0.1184(8) 0.3994(6) 0.070(4) Uani 1 1 d . . .
H19A H 0.2257 -0.0692 0.4012 0.084 Uiso 1 1 calc R . .
C20 C 0.2082(8) -0.1603(11) 0.4537(7) 0.090(5) Uani 1 1 d . . .
H20A H 0.2163 -0.1380 0.4927 0.108 Uiso 1 1 calc R . .
C21 C 0.1921(7) -0.2301(10) 0.4514(7) 0.077(5) Uani 1 1 d . . .
H21A H 0.1880 -0.2559 0.4885 0.092 Uiso 1 1 calc R . .
C22 C 0.1817(7) -0.2642(9) 0.3970(9) 0.087(5) Uani 1 1 d . . .
H22A H 0.1717 -0.3141 0.3956 0.104 Uiso 1 1 calc R . .
C23 C 0.1861(6) -0.2240(7) 0.3411(6) 0.061(3) Uani 1 1 d . . .
H23A H 0.1789 -0.2472 0.3024 0.073 Uiso 1 1 calc R . .
C24 C 0.1007(6) -0.1210(8) 0.2386(7) 0.065(4) Uani 1 1 d . . .
H24A H 0.0942 -0.1622 0.2663 0.078 Uiso 1 1 calc R . .
H24B H 0.0853 -0.1354 0.1965 0.078 Uiso 1 1 calc R . .
C25 C 0.0627(7) -0.0582(9) 0.2583(8) 0.076(4) Uani 1 1 d . . .
H25A H 0.0715 -0.0159 0.2327 0.091 Uiso 1 1 calc R . .
H25B H 0.0757 -0.0461 0.3015 0.091 Uiso 1 1 calc R . .
C26 C -0.0076(8) -0.0731(10) 0.2527(9) 0.091(5) Uani 1 1 d . . .
H26A H -0.0172 -0.1117 0.2818 0.110 Uiso 1 1 calc R . .
H26B H -0.0200 -0.0903 0.2106 0.110 Uiso 1 1 calc R . .
C27 C -0.0467(10) -0.0044(18) 0.2664(11) 0.164(13) Uani 1 1 d . . .
H27A H -0.0290 0.0186 0.3042 0.246 Uiso 1 1 calc R . .
H27B H -0.0901 -0.0183 0.2715 0.246 Uiso 1 1 calc R . .
H27C H -0.0455 0.0295 0.2321 0.246 Uiso 1 1 calc R . .
C28 C 0.3941(5) -0.0849(6) -0.0403(5) 0.044(2) Uani 1 1 d . . .
C29 C 0.4468(5) -0.1217(6) -0.0192(5) 0.047(3) Uani 1 1 d . . .
H29A H 0.4659 -0.1208 0.0215 0.057 Uiso 1 1 calc R . .
C30 C 0.4289(5) -0.1505(6) -0.1167(5) 0.048(3) Uani 1 1 d . . .
C31 C 0.3342(5) -0.0746(7) -0.1438(6) 0.053(3) Uani 1 1 d . . .
H31A H 0.3432 -0.0232 -0.1516 0.063 Uiso 1 1 calc R . .
H31B H 0.3322 -0.1006 -0.1835 0.063 Uiso 1 1 calc R . .
C32 C 0.2226(5) -0.1080(6) -0.1454(5) 0.047(3) Uani 1 1 d . . .
C33 C 0.2051(5) -0.0764(6) -0.0499(5) 0.045(3) Uani 1 1 d . . .
H33A H 0.1835 -0.0695 -0.0139 0.054 Uiso 1 1 calc R . .
C34 C 0.2665(5) -0.0598(6) -0.0558(5) 0.045(3) Uani 1 1 d . . .
C35 C 0.5201(8) -0.2114(9) -0.0628(10) 0.100(3) Uani 1 1 d . . .
H35A H 0.5483 -0.1984 -0.0266 0.120 Uiso 1 1 calc R . .
H35B H 0.5441 -0.2081 -0.0998 0.120 Uiso 1 1 calc R . .
C36 C 0.4967(8) -0.2884(9) -0.0557(10) 0.100(3) Uani 1 1 d . . .
H36A H 0.4754 -0.2914 -0.0170 0.120 Uiso 1 1 calc R . .
H36B H 0.4651 -0.2985 -0.0900 0.120 Uiso 1 1 calc R . .
C37 C 0.5448(8) -0.3453(9) -0.0549(10) 0.100(3) Uani 1 1 d . . .
H37A H 0.5678 -0.3411 -0.0925 0.120 Uiso 1 1 calc R . .
H37B H 0.5751 -0.3374 -0.0191 0.120 Uiso 1 1 calc R . .
C38 C 0.5196(9) -0.4185(9) -0.0515(10) 0.100(3) Uani 1 1 d . . .
H38A H 0.5014 -0.4251 -0.0120 0.149 Uiso 1 1 calc R . .
H38B H 0.5533 -0.4535 -0.0553 0.149 Uiso 1 1 calc R . .
H38C H 0.4873 -0.4257 -0.0850 0.149 Uiso 1 1 calc R . .
C39 C 0.4332(5) -0.1834(6) -0.1786(5) 0.050(3) Uani 1 1 d . . .
C40 C 0.4856(6) -0.1724(8) -0.2102(6) 0.069(4) Uani 1 1 d . . .
H40A H 0.5187 -0.1430 -0.1934 0.083 Uiso 1 1 calc R . .
C41 C 0.4891(8) -0.2043(10) -0.2658(8) 0.089(5) Uani 1 1 d . . .
H41A H 0.5262 -0.1986 -0.2866 0.107 Uiso 1 1 calc R . .
C42 C 0.4407(9) -0.2447(11) -0.2933(8) 0.095(6) Uani 1 1 d . . .
H42A H 0.4428 -0.2629 -0.3338 0.114 Uiso 1 1 calc R . .
C43 C 0.3889(8) -0.2583(9) -0.2603(8) 0.087(5) Uani 1 1 d . . .
H43A H 0.3562 -0.2884 -0.2773 0.104 Uiso 1 1 calc R . .
C44 C 0.3848(6) -0.2276(7) -0.2021(6) 0.060(3) Uani 1 1 d . . .
H44A H 0.3496 -0.2367 -0.1792 0.072 Uiso 1 1 calc R . .
C45 C 0.2140(8) -0.1341(11) -0.2088(8) 0.092(2) Uani 1 1 d . . .
C46 C 0.2151(8) -0.0866(11) -0.2566(8) 0.092(2) Uani 1 1 d . . .
H46A H 0.2216 -0.0369 -0.2482 0.111 Uiso 1 1 calc R . .
C47 C 0.2068(8) -0.1100(11) -0.3184(8) 0.092(2) Uani 1 1 d . . .
H47A H 0.2085 -0.0775 -0.3520 0.111 Uiso 1 1 calc R . .
C48 C 0.1962(8) -0.1816(11) -0.3269(8) 0.092(2) Uani 1 1 d . . .
H48A H 0.1880 -0.1981 -0.3679 0.111 Uiso 1 1 calc R . .
C49 C 0.1965(8) -0.2308(11) -0.2817(8) 0.092(2) Uani 1 1 d . . .
H49A H 0.1908 -0.2806 -0.2903 0.111 Uiso 1 1 calc R . .
C50 C 0.2054(8) -0.2058(11) -0.2232(8) 0.092(2) Uani 1 1 d . . .
H50A H 0.2058 -0.2396 -0.1904 0.111 Uiso 1 1 calc R . .
C51 C 0.1139(5) -0.1297(7) -0.1181(6) 0.056(3) Uani 1 1 d . . .
H51A H 0.1064 -0.1380 -0.1628 0.067 Uiso 1 1 calc R . .
H51B H 0.1083 -0.1762 -0.0969 0.067 Uiso 1 1 calc R . .
C52 C 0.0676(5) -0.0777(7) -0.0982(6) 0.057(3) Uani 1 1 d . . .
H52A H 0.0730 -0.0314 -0.1197 0.068 Uiso 1 1 calc R . .
H52B H 0.0756 -0.0689 -0.0536 0.068 Uiso 1 1 calc R . .
C53 C 0.0005(6) -0.1032(8) -0.1108(7) 0.068(4) Uani 1 1 d . . .
H53A H -0.0057 -0.1491 -0.0889 0.082 Uiso 1 1 calc R . .
H53B H -0.0083 -0.1118 -0.1554 0.082 Uiso 1 1 calc R . .
C54 C -0.0445(6) -0.0457(10) -0.0889(8) 0.082(5) Uani 1 1 d . . .
H54A H -0.0413 -0.0439 -0.0439 0.122 Uiso 1 1 calc R . .
H54B H -0.0874 -0.0579 -0.1036 0.122 Uiso 1 1 calc R . .
H54C H -0.0335 0.0015 -0.1052 0.122 Uiso 1 1 calc R . .
C55 C 0.3124(7) -0.3826(7) -0.4108(6) 0.063(3) Uani 1 1 d . . .
H55 H 0.2793 -0.4053 -0.4390 0.075 Uiso 1 1 calc R . .
C56 C 0.4242(18) 0.005(2) -0.3008(17) 0.1070(19) Uani 0.50 1 d P . .
H56A H 0.4091 0.0452 -0.3291 0.128 Uiso 0.50 1 calc PR . .
C57 C 0.3121(9) -0.3784(8) -0.0606(6) 0.147(2) Uani 1 1 d D . .
H57A H 0.2656 -0.3807 -0.0607 0.177 Uiso 0.50 1 calc PR A 1
H57B H 0.2680 -0.3961 -0.0621 0.177 Uiso 0.50 1 d PR A 2
C58 C 0.1082(12) -0.2462(12) 0.0697(9) 0.1156(13) Uani 1 1 d . . .
H58A H 0.0728 -0.2808 0.0618 0.139 Uiso 0.50 1 calc PR B 1
H58B H 0.1034 -0.2632 0.0261 0.139 Uiso 0.50 1 d PR B 2
C59 C 0.367(2) 0.022(3) 0.485(2) 0.125(2) Uani 0.50 1 d P . .
H59A H 0.3734 0.0520 0.5222 0.150 Uiso 0.50 1 calc PR . .
C60 C 0.3078(13) -0.3618(13) 0.2199(11) 0.1303(11) Uani 1 1 d . . .
H60A H 0.2648 -0.3773 0.2287 0.156 Uiso 1 1 calc R . .
N1 N 0.4585(5) -0.1644(6) 0.2551(5) 0.058(3) Uani 1 1 d . . .
N2 N 0.3732(5) -0.1111(5) 0.2741(4) 0.051(2) Uani 1 1 d . . .
N3 N 0.2643(4) -0.0881(5) 0.2689(4) 0.044(2) Uani 1 1 d . . .
N4 N 0.1661(5) -0.1063(5) 0.2393(5) 0.053(2) Uani 1 1 d . . .
N5 N 0.4669(4) -0.1602(5) -0.0685(5) 0.050(2) Uani 1 1 d . . .
N6 N 0.3841(4) -0.1056(5) -0.1013(4) 0.046(2) Uani 1 1 d . . .
N7 N 0.2753(4) -0.0810(5) -0.1163(4) 0.042(2) Uani 1 1 d . . .
N8 N 0.1795(4) -0.1048(5) -0.1048(4) 0.048(2) Uani 1 1 d . . .
Rh1 Rh 0.32855(4) -0.02688(5) 0.16158(4) 0.0411(2) Uani 1 1 d . . .
Rh2 Rh 0.33422(4) -0.02435(5) 0.00370(4) 0.0406(2) Uani 1 1 d . . .
I1 I 0.25051(3) 0.04925(4) 0.07505(3) 0.0463(2) Uani 1 1 d . . .
I2 I 0.42491(3) 0.01699(4) 0.09327(3) 0.0480(2) Uani 1 1 d . . .
I3 I 0.31487(3) -0.13214(4) 0.07946(3) 0.0472(2) Uani 1 1 d . . .
I4 I 0.36015(4) 0.09169(4) -0.06296(3) 0.0517(2) Uani 1 1 d . . .
I5 I 0.34900(4) 0.08460(4) 0.23688(3) 0.0489(2) Uani 1 1 d . . .
I6 I 0.15888(12) -0.35247(16) -0.12147(14) 0.0948(7) Uani 0.50 1 d P C 1
I6A I 0.13668(9) -0.33264(11) -0.08680(10) 0.0631(5) Uani 0.50 1 d P D 2
Cl1 Cl 0.29953(19) -0.2881(2) -0.40914(18) 0.0753(10) Uani 1 1 d . . .
Cl2 Cl 0.3097(2) -0.4204(2) -0.33845(17) 0.0872(12) Uani 1 1 d . . .
Cl3 Cl 0.3858(2) -0.3982(2) -0.4399(2) 0.0886(12) Uani 1 1 d . . .
Cl4 Cl 0.3650(5) -0.0699(6) -0.3151(4) 0.1070(19) Uani 0.50 1 d P . .
Cl5 Cl 0.4919(5) -0.0086(6) -0.3163(4) 0.1070(19) Uani 0.50 1 d P . .
Cl6 Cl 0.4172(5) 0.0386(6) -0.2283(4) 0.1070(19) Uani 0.50 1 d P . .
Cl7 Cl 0.3417(6) -0.4626(7) -0.0185(6) 0.147(2) Uani 0.50 1 d PD E 1
Cl8 Cl 0.3321(7) -0.3090(8) -0.0210(6) 0.147(2) Uani 0.50 1 d PD E 1
Cl9 Cl 0.3284(7) -0.3905(11) -0.1354(6) 0.147(2) Uani 0.50 1 d PD E 1
Cl7A Cl 0.3192(7) -0.2738(7) -0.0550(7) 0.147(2) Uani 0.50 1 d PD E 2
Cl8A Cl 0.3560(6) -0.4051(8) 0.0039(6) 0.147(2) Uani 0.50 1 d PD E 2
Cl9A Cl 0.3495(7) -0.3960(10) -0.1277(6) 0.147(2) Uani 0.50 1 d PD E 2
Cl10 Cl 0.1555(4) -0.2570(4) 0.0136(3) 0.1156(13) Uani 0.70 1 d P F 1
Cl11 Cl 0.1437(4) -0.2664(4) 0.1422(3) 0.1156(13) Uani 0.70 1 d P F 1
Cl12 Cl 0.0761(5) -0.1591(5) 0.0662(4) 0.1156(13) Uani 0.70 1 d P F 1
Cl1A Cl 0.1695(10) -0.2017(11) 0.0699(8) 0.1156(13) Uani 0.30 1 d P F 2
Cl2A Cl 0.0747(10) -0.3125(10) 0.1051(8) 0.1156(13) Uani 0.30 1 d P F 2
Cl3A Cl 0.0409(11) -0.1836(11) 0.0715(9) 0.1156(13) Uani 0.30 1 d P F 2
Cl13 Cl 0.3034(6) 0.0583(7) 0.4327(5) 0.125(2) Uani 0.50 1 d P . .
Cl14 Cl 0.3521(6) -0.0609(7) 0.5023(5) 0.125(2) Uani 0.50 1 d P . .
Cl15 Cl 0.4265(6) 0.0343(7) 0.4350(5) 0.125(2) Uani 0.50 1 d P . .
Cl16 Cl 0.3072(3) -0.2664(3) 0.2075(3) 0.1303(11) Uani 1 1 d . . .
Cl17 Cl 0.3572(3) -0.3820(3) 0.2819(3) 0.1303(11) Uani 1 1 d . . .
Cl18 Cl 0.3296(3) -0.4088(3) 0.1566(3) 0.1303(11) Uani 1 1 d . . .

loop_
_atom_site_aniso_label
_atom_site_aniso_U_11
_atom_site_aniso_U_22
_atom_site_aniso_U_33
_atom_site_aniso_U_23
_atom_site_aniso_U_13
_atom_site_aniso_U_12
C1 0.056(7) 0.044(7) 0.050(6) 0.010(5) -0.009(5) 0.007(5)
C2 0.048(7) 0.062(8) 0.054(7) -0.005(6) -0.008(5) 0.014(6)
C3 0.064(7) 0.040(7) 0.052(7) 0.003(5) -0.011(6) 0.008(6)
C4 0.058(7) 0.047(7) 0.033(5) 0.002(5) 0.001(5) -0.002(5)
C5 0.058(7) 0.042(7) 0.044(6) -0.005(5) 0.009(5) -0.004(5)
C6 0.058(7) 0.047(7) 0.054(7) 0.003(5) -0.003(6) -0.004(6)
C7 0.057(7) 0.039(6) 0.042(6) -0.008(5) 0.007(5) 0.011(5)
C8 0.129(8) 0.126(9) 0.125(9) -0.036(7) -0.037(7) 0.073(7)
C9 0.129(8) 0.126(9) 0.125(9) -0.036(7) -0.037(7) 0.073(7)
C10 0.129(8) 0.126(9) 0.125(9) -0.036(7) -0.037(7) 0.073(7)
C11 0.129(8) 0.126(9) 0.125(9) -0.036(7) -0.037(7) 0.073(7)
C12 0.081(9) 0.042(7) 0.052(7) 0.009(5) -0.016(6) 0.001(6)
C13 0.103(12) 0.066(10) 0.073(9) 0.028(8) -0.017(9) -0.013(9)
C14 0.129(15) 0.088(12) 0.075(10) 0.033(9) -0.043(10) -0.044(11)
C15 0.136(16) 0.074(11) 0.067(9) 0.028(8) -0.023(10) -0.011(11)
C16 0.104(12) 0.067(10) 0.067(9) 0.019(8) 0.011(9) -0.005(9)
C17 0.081(10) 0.043(7) 0.072(9) 0.009(6) -0.021(7) 0.002(7)
C18 0.064(7) 0.040(7) 0.055(7) 0.012(5) 0.000(6) -0.011(6)
C19 0.096(11) 0.066(9) 0.051(7) -0.006(6) 0.020(7) -0.024(8)
C20 0.089(11) 0.124(15) 0.056(8) 0.013(9) -0.002(8) -0.049(11)
C21 0.068(9) 0.100(13) 0.062(9) 0.032(9) -0.005(7) -0.036(9)
C22 0.065(9) 0.068(10) 0.127(15) 0.045(11) 0.009(9) -0.005(8)
C23 0.060(8) 0.058(8) 0.064(8) -0.001(6) 0.006(6) -0.010(6)
C24 0.054(7) 0.070(9) 0.073(8) -0.003(7) 0.011(6) -0.020(7)
C25 0.067(9) 0.073(10) 0.088(10) 0.003(8) 0.014(8) -0.012(8)
C26 0.082(11) 0.089(12) 0.105(13) -0.004(10) 0.014(10) 0.005(9)
C27 0.081(13) 0.28(4) 0.129(19) -0.06(2) 0.007(13) 0.059(18)
C28 0.042(6) 0.039(6) 0.052(6) -0.003(5) 0.002(5) -0.005(5)
C29 0.045(6) 0.047(7) 0.049(6) -0.004(5) -0.002(5) 0.005(5)
C30 0.042(6) 0.044(7) 0.058(7) -0.007(5) 0.008(5) -0.001(5)
C31 0.046(6) 0.056(8) 0.057(7) -0.001(6) 0.007(5) -0.001(5)
C32 0.043(6) 0.048(7) 0.050(6) -0.009(5) -0.001(5) 0.010(5)
C33 0.039(6) 0.046(7) 0.050(6) 0.003(5) 0.002(5) 0.004(5)
C34 0.046(6) 0.049(7) 0.041(6) -0.003(5) 0.004(5) 0.011(5)
C35 0.087(6) 0.070(5) 0.146(8) -0.004(6) 0.034(6) 0.018(5)
C36 0.087(6) 0.070(5) 0.146(8) -0.004(6) 0.034(6) 0.018(5)
C37 0.087(6) 0.070(5) 0.146(8) -0.004(6) 0.034(6) 0.018(5)
C38 0.087(6) 0.070(5) 0.146(8) -0.004(6) 0.034(6) 0.018(5)
C39 0.049(6) 0.044(7) 0.059(7) -0.015(5) 0.006(5) 0.006(5)
C40 0.059(8) 0.076(10) 0.075(9) -0.024(8) 0.023(7) -0.006(7)
C41 0.075(10) 0.108(14) 0.088(11) -0.042(10) 0.021(9) -0.007(10)
C42 0.105(13) 0.110(14) 0.070(10) -0.038(10) 0.012(9) 0.013(11)
C43 0.088(11) 0.076(11) 0.093(11) -0.039(9) -0.014(9) -0.006(9)
C44 0.065(8) 0.046(7) 0.069(8) -0.020(6) -0.004(6) 0.000(6)
C45 0.081(4) 0.118(6) 0.076(4) -0.035(4) -0.009(4) 0.023(4)
C46 0.081(4) 0.118(6) 0.076(4) -0.035(4) -0.009(4) 0.023(4)
C47 0.081(4) 0.118(6) 0.076(4) -0.035(4) -0.009(4) 0.023(4)
C48 0.081(4) 0.118(6) 0.076(4) -0.035(4) -0.009(4) 0.023(4)
C49 0.081(4) 0.118(6) 0.076(4) -0.035(4) -0.009(4) 0.023(4)
C50 0.081(4) 0.118(6) 0.076(4) -0.035(4) -0.009(4) 0.023(4)
C51 0.039(6) 0.056(8) 0.071(8) 0.000(6) -0.007(6) -0.004(5)
C52 0.035(6) 0.059(8) 0.076(8) -0.003(6) 0.009(6) -0.005(5)
C53 0.045(7) 0.064(9) 0.096(10) -0.005(8) 0.006(7) -0.014(6)
C54 0.047(8) 0.109(13) 0.088(11) -0.015(9) 0.008(7) 0.002(8)
C55 0.089(10) 0.042(7) 0.055(7) 0.006(6) -0.010(7) -0.015(7)
C56 0.101(4) 0.130(5) 0.090(3) 0.035(3) 0.006(3) -0.043(3)
C57 0.119(4) 0.174(5) 0.149(4) 0.001(4) 0.018(4) -0.030(4)
C58 0.150(4) 0.106(3) 0.090(2) 0.012(2) 0.007(2) 0.016(3)
C59 0.129(5) 0.133(6) 0.111(4) -0.012(4) -0.002(4) -0.042(4)
C60 0.148(3) 0.110(2) 0.131(3) 0.002(2) 0.000(2) 0.000(2)
N1 0.065(7) 0.048(6) 0.059(6) 0.006(5) -0.017(5) 0.016(5)
N2 0.055(6) 0.042(6) 0.055(6) 0.013(4) -0.005(5) 0.001(4)
N3 0.048(5) 0.040(5) 0.042(5) 0.004(4) 0.000(4) 0.002(4)
N4 0.053(6) 0.047(6) 0.056(6) -0.001(5) -0.004(5) -0.006(5)
N5 0.041(5) 0.049(6) 0.059(6) -0.005(5) 0.007(4) 0.010(4)
N6 0.038(5) 0.050(6) 0.050(5) -0.013(4) 0.001(4) 0.005(4)
N7 0.041(5) 0.045(5) 0.041(5) 0.000(4) -0.001(4) 0.010(4)
N8 0.034(5) 0.049(6) 0.058(6) -0.004(5) -0.006(4) 0.005(4)
Rh1 0.0419(5) 0.0401(5) 0.0407(4) 0.0004(4) -0.0004(3) 0.0061(4)
Rh2 0.0377(4) 0.0436(5) 0.0403(4) -0.0031(4) 0.0007(3) 0.0073(4)
I1 0.0475(4) 0.0486(4) 0.0424(4) -0.0004(3) 0.0014(3) 0.0126(3)
I2 0.0456(4) 0.0517(5) 0.0460(4) -0.0035(3) -0.0004(3) 0.0026(3)
I3 0.0522(4) 0.0429(4) 0.0460(4) -0.0016(3) -0.0002(3) 0.0055(3)
I4 0.0565(5) 0.0503(5) 0.0483(4) 0.0011(3) 0.0032(3) 0.0036(3)
I5 0.0549(4) 0.0444(4) 0.0472(4) -0.0039(3) 0.0027(3) 0.0032(3)
I6 0.0748(15) 0.110(2) 0.0962(18) 0.0243(16) -0.0191(13) -0.0141(14)
I6A 0.0655(11) 0.0594(11) 0.0656(11) -0.0026(9) 0.0131(9) 0.0078(9)
Cl1 0.087(2) 0.055(2) 0.082(2) -0.0050(17) -0.0034(19) 0.0024(18)
Cl2 0.122(3) 0.077(3) 0.059(2) 0.0085(18) -0.014(2) -0.033(2)
Cl3 0.084(3) 0.059(2) 0.123(3) 0.016(2) 0.015(2) 0.0051(19)
Cl4 0.101(4) 0.130(5) 0.090(3) 0.035(3) 0.006(3) -0.043(3)
Cl5 0.101(4) 0.130(5) 0.090(3) 0.035(3) 0.006(3) -0.043(3)
Cl6 0.101(4) 0.130(5) 0.090(3) 0.035(3) 0.006(3) -0.043(3)
Cl7 0.119(4) 0.174(5) 0.149(4) 0.001(4) 0.018(4) -0.030(4)
Cl8 0.119(4) 0.174(5) 0.149(4) 0.001(4) 0.018(4) -0.030(4)
Cl9 0.119(4) 0.174(5) 0.149(4) 0.001(4) 0.018(4) -0.030(4)
Cl7A 0.119(4) 0.174(5) 0.149(4) 0.001(4) 0.018(4) -0.030(4)
Cl8A 0.119(4) 0.174(5) 0.149(4) 0.001(4) 0.018(4) -0.030(4)
Cl9A 0.119(4) 0.174(5) 0.149(4) 0.001(4) 0.018(4) -0.030(4)
Cl10 0.150(4) 0.106(3) 0.090(2) 0.012(2) 0.007(2) 0.016(3)
Cl11 0.150(4) 0.106(3) 0.090(2) 0.012(2) 0.007(2) 0.016(3)
Cl12 0.150(4) 0.106(3) 0.090(2) 0.012(2) 0.007(2) 0.016(3)
Cl1A 0.150(4) 0.106(3) 0.090(2) 0.012(2) 0.007(2) 0.016(3)
Cl2A 0.150(4) 0.106(3) 0.090(2) 0.012(2) 0.007(2) 0.016(3)
Cl3A 0.150(4) 0.106(3) 0.090(2) 0.012(2) 0.007(2) 0.016(3)
Cl13 0.129(5) 0.133(6) 0.111(4) -0.012(4) -0.002(4) -0.042(4)
Cl14 0.129(5) 0.133(6) 0.111(4) -0.012(4) -0.002(4) -0.042(4)
Cl15 0.129(5) 0.133(6) 0.111(4) -0.012(4) -0.002(4) -0.042(4)
Cl16 0.148(3) 0.110(2) 0.131(3) 0.002(2) 0.000(2) 0.000(2)
Cl17 0.148(3) 0.110(2) 0.131(3) 0.002(2) 0.000(2) 0.000(2)
Cl18 0.148(3) 0.110(2) 0.131(3) 0.002(2) 0.000(2) 0.000(2)

loop_
_atom_type_symbol
_atom_type_description
_atom_type_scat_dispersion_real
_atom_type_scat_dispersion_imag
_atom_type_scat_source
C C 0.0033 0.0016 'International Tables Vol C Tables 4.2.6.8 and 6.1.1.4'
H H 0.0000 0.0000 'International Tables Vol C Tables 4.2.6.8 and 6.1.1.4'
N N 0.0061 0.0033 'International Tables Vol C Tables 4.2.6.8 and 6.1.1.4'
Rh Rh -1.1178 0.9187 'International Tables Vol C Tables 4.2.6.8 and 6.1.1.4'
I I -0.4742 1.8119 'International Tables Vol C Tables 4.2.6.8 and 6.1.1.4'
Cl Cl 0.1484 0.1585 'International Tables Vol C Tables 4.2.6.8 and 6.1.1.4'

loop_
_geom_angle_atom_site_label_1
_geom_angle_atom_site_label_2
_geom_angle_atom_site_label_3
_geom_angle
C2 C1 N2 103.1(10)
C2 C1 Rh1 132.0(9)
N2 C1 Rh1 124.7(9)
C1 C2 N1 109.4(11)
C1 C2 H2A 125.3
N1 C2 H2A 125.3
N1 C3 N2 107.1(10)
N1 C3 C12 129.0(11)
N2 C3 C12 123.9(12)
N3 C4 N2 110.4(9)
N3 C4 H4A 109.6
N2 C4 H4A 109.6
N3 C4 H4B 109.6
N2 C4 H4B 109.6
H4A C4 H4B 108.1
N4 C5 N3 108.6(10)
N4 C5 C18 126.6(11)
N3 C5 C18 124.6(11)
C7 C6 N4 110.1(10)
C7 C6 H6A 125.0
N4 C6 H6A 125.0
C6 C7 N3 103.5(10)
C6 C7 Rh1 132.6(9)
N3 C7 Rh1 123.6(8)
C9 C8 N1 118.3(17)
C9 C8 H8A 107.7
N1 C8 H8A 107.7
C9 C8 H8B 107.7
N1 C8 H8B 107.7
H8A C8 H8B 107.1
C8 C9 C10 130(2)
C8 C9 H9A 104.9
C10 C9 H9A 104.9
C8 C9 H9B 104.9
C10 C9 H9B 104.9
H9A C9 H9B 105.8
C9 C10 C11 126.8(18)
C9 C10 H10A 105.6
C11 C10 H10A 105.6
C9 C10 H10B 105.6
C11 C10 H10B 105.6
H10A C10 H10B 106.1
C10 C11 H11A 109.5
C10 C11 H11B 109.5
H11A C11 H11B 109.5
C10 C11 H11C 109.5
H11A C11 H11C 109.5
H11B C11 H11C 109.5
C13 C12 C17 120.8(13)
C13 C12 C3 117.1(13)
C17 C12 C3 121.9(12)
C12 C13 C14 119.8(15)
C12 C13 H13A 120.1
C14 C13 H13A 120.1
C15 C14 C13 119.1(15)
C15 C14 H14A 120.4
C13 C14 H14A 120.4
C16 C15 C14 121.3(14)
C16 C15 H15A 119.4
C14 C15 H15A 119.4
C15 C16 C17 118.1(15)
C15 C16 H16A 121.0
C17 C16 H16A 121.0
C12 C17 C16 120.8(14)
C12 C17 H17A 119.6
C16 C17 H17A 119.6
C23 C18 C19 121.7(12)
C23 C18 C5 117.8(11)
C19 C18 C5 120.1(11)
C18 C19 C20 116.7(13)
C18 C19 H19A 121.6
C20 C19 H19A 121.6
C21 C20 C19 121.9(15)
C21 C20 H20A 119.0
C19 C20 H20A 119.0
C20 C21 C22 120.9(14)
C20 C21 H21A 119.5
C22 C21 H21A 119.5
C21 C22 C23 119.0(15)
C21 C22 H22A 120.5
C23 C22 H22A 120.5
C18 C23 C22 119.7(14)
C18 C23 H23A 120.2
C22 C23 H23A 120.2
N4 C24 C25 113.7(11)
N4 C24 H24A 108.8
C25 C24 H24A 108.8
N4 C24 H24B 108.8
C25 C24 H24B 108.8
H24A C24 H24B 107.7
C24 C25 C26 113.0(13)
C24 C25 H25A 109.0
C26 C25 H25A 109.0
C24 C25 H25B 109.0
C26 C25 H25B 109.0
H25A C25 H25B 107.8
C25 C26 C27 112.2(17)
C25 C26 H26A 109.2
C27 C26 H26A 109.2
C25 C26 H26B 109.2
C27 C26 H26B 109.2
H26A C26 H26B 107.9
C26 C27 H27A 109.5
C26 C27 H27B 109.5
H27A C27 H27B 109.5
C26 C27 H27C 109.5
H27A C27 H27C 109.5
H27B C27 H27C 109.5
C29 C28 N6 104.6(9)
C29 C28 Rh2 131.3(9)
N6 C28 Rh2 123.7(8)
C28 C29 N5 107.0(10)
C28 C29 H29A 126.5
N5 C29 H29A 126.5
N5 C30 N6 107.8(10)
N5 C30 C39 126.9(10)
N6 C30 C39 125.2(11)
N7 C31 N6 108.9(9)
N7 C31 H31A 109.9
N6 C31 H31A 109.9
N7 C31 H31B 109.9
N6 C31 H31B 109.9
H31A C31 H31B 108.3
N8 C32 N7 105.7(9)
N8 C32 C45 126.7(12)
N7 C32 C45 127.6(12)
C34 C33 N8 109.3(10)
C34 C33 H33A 125.3
N8 C33 H33A 125.3
C33 C34 N7 102.7(10)
C33 C34 Rh2 132.6(8)
N7 C34 Rh2 124.4(8)
N5 C35 C36 110.5(14)
N5 C35 H35A 109.5
C36 C35 H35A 109.5
N5 C35 H35B 109.5
C36 C35 H35B 109.5
H35A C35 H35B 108.1
C37 C36 C35 115.8(15)
C37 C36 H36A 108.3
C35 C36 H36A 108.3
C37 C36 H36B 108.3
C35 C36 H36B 108.3
H36A C36 H36B 107.4
C38 C37 C36 113.8(16)
C38 C37 H37A 108.8
C36 C37 H37A 108.8
C38 C37 H37B 108.8
C36 C37 H37B 108.8
H37A C37 H37B 107.7
C37 C38 H38A 109.5
C37 C38 H38B 109.5
H38A C38 H38B 109.5
C37 C38 H38C 109.5
H38A C38 H38C 109.5
H38B C38 H38C 109.5
C40 C39 C44 121.2(11)
C40 C39 C30 120.0(11)
C44 C39 C30 118.8(11)
C41 C40 C39 118.9(14)
C41 C40 H40A 120.5
C39 C40 H40A 120.5
C40 C41 C42 122.4(15)
C40 C41 H41A 118.8
C42 C41 H41A 118.8
C41 C42 C43 118.6(14)
C41 C42 H42A 120.7
C43 C42 H42A 120.7
C42 C43 C44 120.0(15)
C42 C43 H43A 120.0
C44 C43 H43A 120.0
C39 C44 C43 118.7(14)
C39 C44 H44A 120.7
C43 C44 H44A 120.7
C46 C45 C50 117.3(16)
C46 C45 C32 120.0(17)
C50 C45 C32 122.7(18)
C45 C46 C47 121.4(19)
C45 C46 H46A 119.3
C47 C46 H46A 119.3
C48 C47 C46 116(2)
C48 C47 H47A 122.0
C46 C47 H47A 122.0
C49 C48 C47 125.0(17)
C49 C48 H48A 117.5
C47 C48 H48A 117.5
C48 C49 C50 117(2)
C48 C49 H49A 121.6
C50 C49 H49A 121.6
C49 C50 C45 123(2)
C49 C50 H50A 118.3
C45 C50 H50A 118.3
C52 C51 N8 112.9(10)
C52 C51 H51A 109.0
N8 C51 H51A 109.0
C52 C51 H51B 109.0
N8 C51 H51B 109.0
H51A C51 H51B 107.8
C51 C52 C53 113.2(11)
C51 C52 H52A 108.9
C53 C52 H52A 108.9
C51 C52 H52B 108.9
C53 C52 H52B 108.9
H52A C52 H52B 107.8
C52 C53 C54 109.6(12)
C52 C53 H53A 109.8
C54 C53 H53A 109.8
C52 C53 H53B 109.8
C54 C53 H53B 109.8
H53A C53 H53B 108.2
C53 C54 H54A 109.5
C53 C54 H54B 109.5
H54A C54 H54B 109.5
C53 C54 H54C 109.5
H54A C54 H54C 109.5
H54B C54 H54C 109.5
Cl2 C55 Cl3 110.6(8)
Cl2 C55 Cl1 111.5(8)
Cl3 C55 Cl1 108.2(7)
Cl2 C55 H55 108.9
Cl3 C55 H55 108.9
Cl1 C55 H55 108.9
Cl5 C56 Cl6 114(2)
Cl5 C56 Cl4 118(3)
Cl6 C56 Cl4 108.3(17)
Cl5 C56 H56A 105.0
Cl6 C56 H56A 105.0
Cl4 C56 H56A 105.0
Cl8 C57 Cl9 124.1(12)
Cl9 C57 Cl8A 127.5(13)
Cl8 C57 Cl9A 118.9(13)
Cl8A C57 Cl9A 112.1(11)
Cl8 C57 Cl7 109.5(10)
Cl9 C57 Cl7 105.6(10)
Cl9 C57 Cl7A 99.9(10)
Cl8A C57 Cl7A 101.6(9)
Cl9A C57 Cl7A 101.5(10)
Cl7 C57 Cl7A 140.0(10)
Cl8 C57 H57A 105.4
Cl9 C57 H57A 105.4
Cl8A C57 H57A 118.7
Cl9A C57 H57A 120.6
Cl7 C57 H57A 105.4
Cl7A C57 H57A 96.7
Cl8 C57 H57B 120.1
Cl9 C57 H57B 100.6
Cl8A C57 H57B 113.3
Cl9A C57 H57B 113.6
Cl7 C57 H57B 91.6
Cl7A C57 H57B 113.5
H57A C57 H57B 16.9
Cl1A C58 Cl2A 142.6(18)
Cl1A C58 Cl10 60.2(11)
Cl2A C58 Cl10 124.5(16)
Cl1A C58 Cl11 78.3(13)
Cl2A C58 Cl11 65.8(10)
Cl10 C58 Cl11 113.1(14)
Cl1A C58 Cl12 80.9(13)
Cl2A C58 Cl12 121.7(16)
Cl10 C58 Cl12 109.8(12)
Cl11 C58 Cl12 112.4(13)
Cl1A C58 Cl3A 109.2(16)
Cl2A C58 Cl3A 95.2(15)
Cl10 C58 Cl3A 127.6(13)
Cl11 C58 Cl3A 113.9(13)
Cl12 C58 Cl3A 28.6(7)
Cl1A C58 H58A 167.1
Cl2A C58 H58A 41.2
Cl10 C58 H58A 107.1
Cl11 C58 H58A 107.1
Cl12 C58 H58A 107.1
Cl3A C58 H58A 79.8
Cl1A C58 H58B 101.5
Cl2A C58 H58B 101.0
Cl10 C58 H58B 44.4
Cl11 C58 H58B 143.2
Cl12 C58 H58B 103.7
Cl3A C58 H58B 101.0
H58A C58 H58B 67.0
Cl14 C59 Cl15 116(3)
Cl14 C59 Cl13 111(2)
Cl15 C59 Cl13 96(2)
Cl14 C59 H59A 110.9
Cl15 C59 H59A 110.9
Cl13 C59 H59A 110.9
Cl17 C60 Cl18 109.6(14)
Cl17 C60 Cl16 109.6(14)
Cl18 C60 Cl16 112.2(14)
Cl17 C60 H60A 108.4
Cl18 C60 H60A 108.4
Cl16 C60 H60A 108.4
C3 N1 C2 109.1(10)
C3 N1 C8 126.7(13)
C2 N1 C8 124.1(14)
C3 N2 C1 111.3(10)
C3 N2 C4 126.4(10)
C1 N2 C4 122.1(9)
C5 N3 C7 110.1(9)
C5 N3 C4 126.9(9)
C7 N3 C4 122.9(9)
C5 N4 C6 107.7(10)
C5 N4 C24 127.5(11)
C6 N4 C24 124.5(11)
C30 N5 C29 110.1(9)
C30 N5 C35 126.4(12)
C29 N5 C35 123.2(12)
C30 N6 C28 110.5(9)
C30 N6 C31 126.0(10)
C28 N6 C31 123.2(9)
C32 N7 C34 112.4(9)
C32 N7 C31 124.3(9)
C34 N7 C31 123.3(9)
C32 N8 C33 109.9(9)
C32 N8 C51 123.5(10)
C33 N8 C51 126.7(10)
C1 Rh1 C7 88.8(5)
C1 Rh1 I3 90.3(4)
C7 Rh1 I3 93.1(3)
C1 Rh1 I5 91.1(4)
C7 Rh1 I5 92.0(3)
I3 Rh1 I5 174.73(4)
C1 Rh1 I2 92.0(4)
C7 Rh1 I2 177.5(3)
I3 Rh1 I2 84.48(3)
I5 Rh1 I2 90.39(3)
C1 Rh1 I1 173.4(4)
C7 Rh1 I1 93.4(3)
I3 Rh1 I1 83.40(3)
I5 Rh1 I1 95.04(4)
I2 Rh1 I1 85.60(3)
C34 Rh2 C28 88.0(4)
C34 Rh2 I3 91.0(3)
C28 Rh2 I3 90.6(3)
C34 Rh2 I4 94.7(3)
C28 Rh2 I4 91.5(3)
I3 Rh2 I4 174.00(4)
C34 Rh2 I2 175.3(3)
C28 Rh2 I2 92.9(3)
I3 Rh2 I2 84.42(3)
I4 Rh2 I2 89.84(4)
C34 Rh2 I1 93.2(3)
C28 Rh2 I1 173.9(3)
I3 Rh2 I1 83.49(3)
I4 Rh2 I1 94.35(3)
I2 Rh2 I1 85.41(3)
Rh1 I1 Rh2 75.75(3)
Rh1 I2 Rh2 77.42(3)
Rh2 I3 Rh1 81.38(3)
C58 Cl10 H58B 36.6

loop_
_geom_bond_atom_site_label_1
_geom_bond_atom_site_label_2
_geom_bond_distance
C1 C2 1.369(17)
C1 N2 1.403(15)
C1 Rh1 1.979(11)
C2 N1 1.385(15)
C2 H2A 0.9500
C3 N1 1.321(16)
C3 N2 1.351(15)
C3 C12 1.487(17)
C4 N3 1.422(14)
C4 N2 1.464(15)
C4 H4A 0.9900
C4 H4B 0.9900
C5 N4 1.326(15)
C5 N3 1.369(14)
C5 C18 1.475(15)
C6 C7 1.371(17)
C6 N4 1.411(15)
C6 H6A 0.9500
C7 N3 1.418(14)
C7 Rh1 1.998(12)
C8 C9 1.35(3)
C8 N1 1.48(2)
C8 H8A 0.9900
C8 H8B 0.9900
C9 C10 1.37(3)
C9 H9A 0.9900
C9 H9B 0.9900
C10 C11 1.48(3)
C10 H10A 0.9900
C10 H10B 0.9900
C11 H11A 0.9800
C11 H11B 0.9800
C11 H11C 0.9800
C12 C13 1.36(2)
C12 C17 1.365(19)
C13 C14 1.39(2)
C13 H13A 0.9500
C14 C15 1.39(2)
C14 H14A 0.9500
C15 C16 1.37(2)
C15 H15A 0.9500
C16 C17 1.403(19)
C16 H16A 0.9500
C17 H17A 0.9500
C18 C23 1.354(18)
C18 C19 1.379(18)
C19 C20 1.43(2)
C19 H19A 0.9500
C20 C21 1.34(2)
C20 H20A 0.9500
C21 C22 1.35(2)
C21 H21A 0.9500
C22 C23 1.44(2)
C22 H22A 0.9500
C23 H23A 0.9500
C24 N4 1.430(16)
C24 C25 1.50(2)
C24 H24A 0.9900
C24 H24B 0.9900
C25 C26 1.53(2)
C25 H25A 0.9900
C25 H25B 0.9900
C26 C27 1.57(3)
C26 H26A 0.9900
C26 H26B 0.9900
C27 H27A 0.9800
C27 H27B 0.9800
C27 H27C 0.9800
C28 C29 1.373(16)
C28 N6 1.386(14)
C28 Rh2 2.003(11)
C29 N5 1.386(14)
C29 H29A 0.9500
C30 N5 1.298(15)
C30 N6 1.334(14)
C30 C39 1.490(16)
C31 N7 1.442(14)
C31 N6 1.482(15)
C31 H31A 0.9900
C31 H31B 0.9900
C32 N8 1.327(14)
C32 N7 1.353(14)
C32 C45 1.466(19)
C33 C34 1.368(15)
C33 N8 1.386(14)
C33 H33A 0.9500
C34 N7 1.402(13)
C34 Rh2 1.991(11)
C35 N5 1.483(18)
C35 C36 1.53(2)
C35 H35A 0.9900
C35 H35B 0.9900
C36 C37 1.48(2)
C36 H36A 0.9900
C36 H36B 0.9900
C37 C38 1.47(2)
C37 H37A 0.9900
C37 H37B 0.9900
C38 H38A 0.9800
C38 H38B 0.9800
C38 H38C 0.9800
C39 C40 1.376(17)
C39 C44 1.394(17)
C40 C41 1.356(19)
C40 H40A 0.9500
C41 C42 1.38(2)
C41 H41A 0.9500
C42 C43 1.39(2)
C42 H42A 0.9500
C43 C44 1.40(2)
C43 H43A 0.9500
C44 H44A 0.9500
C45 C46 1.37(3)
C45 C50 1.38(3)
C46 C47 1.42(2)
C46 H46A 0.9500
C47 C48 1.36(3)
C47 H47A 0.9500
C48 C49 1.34(3)
C48 H48A 0.9500
C49 C50 1.36(2)
C49 H49A 0.9500
C50 H50A 0.9500
C51 C52 1.472(17)
C51 N8 1.490(14)
C51 H51A 0.9900
C51 H51B 0.9900
C52 C53 1.524(16)
C52 H52A 0.9900
C52 H52B 0.9900
C53 C54 1.54(2)
C53 H53A 0.9900
C53 H53B 0.9900
C54 H54A 0.9800
C54 H54B 0.9800
C54 H54C 0.9800
C55 Cl2 1.731(13)
C55 Cl3 1.764(16)
C55 Cl1 1.776(14)
C55 H55 1.0000
C56 Cl5 1.54(4)
C56 Cl6 1.71(4)
C56 Cl4 1.90(4)
C56 H56A 1.0000
C57 Cl8 1.592(15)
C57 Cl9 1.707(15)
C57 Cl8A 1.711(15)
C57 Cl9A 1.749(16)
C57 Cl7 1.899(15)
C57 Cl7A 1.950(15)
C57 H57A 1.0000
C57 H57B 1.0000
C58 Cl1A 1.55(3)
C58 Cl2A 1.65(3)
C58 Cl10 1.66(2)
C58 Cl11 1.75(2)
C58 Cl12 1.76(2)
C58 Cl3A 1.86(3)
C58 H58A 1.0000
C58 H58B 1.0000
C59 Cl14 1.61(5)
C59 Cl15 1.76(5)
C59 Cl13 1.83(5)
C59 H59A 1.0000
C60 Cl17 1.70(3)
C60 Cl18 1.72(2)
C60 Cl16 1.79(2)
C60 H60A 1.0000
Rh1 I3 2.6524(11)
Rh1 I5 2.6585(11)
Rh1 I2 2.7578(11)
Rh1 I1 2.8130(11)
Rh2 I3 2.6463(11)
Rh2 I4 2.6792(12)
Rh2 I2 2.7664(11)
Rh2 I1 2.8140(10)
Cl10 H58B 1.1748

loop_
_geom_torsion_atom_site_label_1
_geom_torsion_atom_site_label_2
_geom_torsion_atom_site_label_3
_geom_torsion_atom_site_label_4
_geom_torsion
N2 C1 C2 N1 -0.6(14)
Rh1 C1 C2 N1 -175.3(9)
N4 C6 C7 N3 -1.9(13)
N4 C6 C7 Rh1 172.1(8)
N1 C8 C9 C10 44(5)
C8 C9 C10 C11 168(3)
N1 C3 C12 C13 60(2)
N2 C3 C12 C13 -116.4(16)
N1 C3 C12 C17 -123.5(16)
N2 C3 C12 C17 59.7(18)
C17 C12 C13 C14 0(3)
C3 C12 C13 C14 176.6(16)
C12 C13 C14 C15 2(3)
C13 C14 C15 C16 -2(3)
C14 C15 C16 C17 0(3)
C13 C12 C17 C16 -3(2)
C3 C12 C17 C16 -178.5(13)
C15 C16 C17 C12 2(2)
N4 C5 C18 C23 61.7(18)
N3 C5 C18 C23 -112.4(14)
N4 C5 C18 C19 -125.2(15)
N3 C5 C18 C19 60.7(18)
C23 C18 C19 C20 -3(2)
C5 C18 C19 C20 -176.1(13)
C18 C19 C20 C21 1(3)
C19 C20 C21 C22 2(3)
C20 C21 C22 C23 -2(2)
C19 C18 C23 C22 3(2)
C5 C18 C23 C22 175.7(12)
C21 C22 C23 C18 0(2)
N4 C24 C25 C26 175.7(13)
C24 C25 C26 C27 -173.7(16)
N6 C28 C29 N5 2.0(12)
Rh2 C28 C29 N5 174.4(8)
N8 C33 C34 N7 -0.9(12)
N8 C33 C34 Rh2 -174.9(9)
N5 C35 C36 C37 175.0(17)
C35 C36 C37 C38 -176.8(19)
N5 C30 C39 C40 -58.3(19)
N6 C30 C39 C40 122.0(14)
N5 C30 C39 C44 118.9(14)
N6 C30 C39 C44 -60.7(17)
C44 C39 C40 C41 1(2)
C30 C39 C40 C41 178.4(15)
C39 C40 C41 C42 3(3)
C40 C41 C42 C43 -6(3)
C41 C42 C43 C44 4(3)
C40 C39 C44 C43 -3(2)
C30 C39 C44 C43 179.9(13)
C42 C43 C44 C39 0(2)
N8 C32 C45 C46 109.6(19)
N7 C32 C45 C46 -69(2)
N8 C32 C45 C50 -71(2)
N7 C32 C45 C50 110.0(19)
C50 C45 C46 C47 1(3)
C32 C45 C46 C47 -179.9(14)
C45 C46 C47 C48 2(2)
C46 C47 C48 C49 -4(3)
C47 C48 C49 C50 3(3)
C48 C49 C50 C45 0(3)
C46 C45 C50 C49 -2(3)
C32 C45 C50 C49 179.1(15)
N8 C51 C52 C53 -179.2(11)
C51 C52 C53 C54 -179.8(13)
N2 C3 N1 C2 -0.8(14)
C12 C3 N1 C2 -178.1(12)
N2 C3 N1 C8 -178.1(15)
C12 C3 N1 C8 5(2)
C1 C2 N1 C3 1.0(15)
C1 C2 N1 C8 178.3(15)
C9 C8 N1 C3 109(2)
C9 C8 N1 C2 -68(3)
N1 C3 N2 C1 0.5(14)
C12 C3 N2 C1 177.9(12)
N1 C3 N2 C4 -174.9(11)
C12 C3 N2 C4 2.5(19)
C2 C1 N2 C3 0.1(14)
Rh1 C1 N2 C3 175.3(9)
C2 C1 N2 C4 175.7(11)
Rh1 C1 N2 C4 -9.1(16)
N3 C4 N2 C3 -133.2(12)
N3 C4 N2 C1 51.9(14)
N4 C5 N3 C7 -0.8(13)
C18 C5 N3 C7 174.3(10)
N4 C5 N3 C4 175.6(10)
C18 C5 N3 C4 -9.4(18)
C6 C7 N3 C5 1.6(12)
Rh1 C7 N3 C5 -173.1(8)
C6 C7 N3 C4 -174.9(10)
Rh1 C7 N3 C4 10.4(14)
N2 C4 N3 C5 131.8(11)
N2 C4 N3 C7 -52.3(13)
N3 C5 N4 C6 -0.5(13)
C18 C5 N4 C6 -175.4(11)
N3 C5 N4 C24 -174.3(11)
C18 C5 N4 C24 11(2)
C7 C6 N4 C5 1.6(14)
C7 C6 N4 C24 175.6(11)
C25 C24 N4 C5 89.4(17)
C25 C24 N4 C6 -83.5(16)
N6 C30 N5 C29 0.8(13)
C39 C30 N5 C29 -178.9(11)
N6 C30 N5 C35 173.7(12)
C39 C30 N5 C35 -6(2)
C28 C29 N5 C30 -1.8(14)
C28 C29 N5 C35 -175.0(12)
C36 C35 N5 C30 -75(2)
C36 C35 N5 C29 96.6(18)
N5 C30 N6 C28 0.5(13)
C39 C30 N6 C28 -179.8(11)
N5 C30 N6 C31 174.0(10)
C39 C30 N6 C31 -6.3(18)
C29 C28 N6 C30 -1.6(13)
Rh2 C28 N6 C30 -174.7(8)
C29 C28 N6 C31 -175.3(10)
Rh2 C28 N6 C31 11.6(15)
N7 C31 N6 C30 134.0(11)
N7 C31 N6 C28 -53.3(14)
N8 C32 N7 C34 -0.1(13)
C45 C32 N7 C34 178.7(14)
N8 C32 N7 C31 179.9(10)
C45 C32 N7 C31 -1(2)
C33 C34 N7 C32 0.6(13)
Rh2 C34 N7 C32 175.2(8)
C33 C34 N7 C31 -179.4(10)
Rh2 C34 N7 C31 -4.7(15)
N6 C31 N7 C32 -130.7(11)
N6 C31 N7 C34 49.3(14)
N7 C32 N8 C33 -0.5(13)
C45 C32 N8 C33 -179.4(14)
N7 C32 N8 C51 -179.8(10)
C45 C32 N8 C51 1(2)
C34 C33 N8 C32 0.9(13)
C34 C33 N8 C51 -179.8(11)
C52 C51 N8 C32 -133.5(12)
C52 C51 N8 C33 47.3(16)
C2 C1 Rh1 C7 149.2(13)
N2 C1 Rh1 C7 -24.5(10)
C2 C1 Rh1 I3 56.0(13)
N2 C1 Rh1 I3 -117.6(10)
C2 C1 Rh1 I5 -118.9(13)
N2 C1 Rh1 I5 67.5(10)
C2 C1 Rh1 I2 -28.4(13)
N2 C1 Rh1 I2 157.9(10)
C2 C1 Rh1 I1 40(4)
N2 C1 Rh1 I1 -134(3)
C6 C7 Rh1 C1 -148.8(12)
N3 C7 Rh1 C1 24.2(9)
C6 C7 Rh1 I3 -58.7(11)
N3 C7 Rh1 I3 114.4(8)
C6 C7 Rh1 I5 120.1(11)
N3 C7 Rh1 I5 -66.9(8)
C6 C7 Rh1 I2 -41(8)
N3 C7 Rh1 I2 132(7)
C6 C7 Rh1 I1 24.9(11)
N3 C7 Rh1 I1 -162.0(8)
C33 C34 Rh2 C28 144.2(12)
N7 C34 Rh2 C28 -28.7(10)
C33 C34 Rh2 I3 53.7(11)
N7 C34 Rh2 I3 -119.2(9)
C33 C34 Rh2 I4 -124.5(11)
N7 C34 Rh2 I4 62.7(9)
C33 C34 Rh2 I2 42(5)
N7 C34 Rh2 I2 -131(3)
C33 C34 Rh2 I1 -29.9(12)
N7 C34 Rh2 I1 157.3(9)
C29 C28 Rh2 C34 -146.2(12)
N6 C28 Rh2 C34 25.0(9)
C29 C28 Rh2 I3 -55.2(11)
N6 C28 Rh2 I3 115.9(9)
C29 C28 Rh2 I4 119.1(11)
N6 C28 Rh2 I4 -69.7(9)
C29 C28 Rh2 I2 29.2(11)
N6 C28 Rh2 I2 -159.6(9)
C29 C28 Rh2 I1 -45(4)
N6 C28 Rh2 I1 127(3)
C1 Rh1 I1 Rh2 -26(3)
C7 Rh1 I1 Rh2 -134.8(3)
I3 Rh1 I1 Rh2 -42.04(3)
I5 Rh1 I1 Rh2 132.90(4)
I2 Rh1 I1 Rh2 42.89(3)
C34 Rh2 I1 Rh1 132.8(3)
C28 Rh2 I1 Rh1 31(3)
I3 Rh2 I1 Rh1 42.15(3)
I4 Rh2 I1 Rh1 -132.23(4)
I2 Rh2 I1 Rh1 -42.74(3)
C1 Rh1 I2 Rh2 130.4(4)
C7 Rh1 I2 Rh2 23(8)
I3 Rh1 I2 Rh2 40.34(3)
I5 Rh1 I2 Rh2 -138.46(3)
I1 Rh1 I2 Rh2 -43.43(3)
C34 Rh2 I2 Rh1 -29(4)
C28 Rh2 I2 Rh1 -130.7(3)
I3 Rh2 I2 Rh1 -40.46(3)
I4 Rh2 I2 Rh1 137.80(3)
I1 Rh2 I2 Rh1 43.43(3)
C34 Rh2 I3 Rh1 -137.3(3)
C28 Rh2 I3 Rh1 134.6(3)
I4 Rh2 I3 Rh1 24.9(4)
I2 Rh2 I3 Rh1 41.76(3)
I1 Rh2 I3 Rh1 -44.25(3)
C1 Rh1 I3 Rh2 -133.9(4)
C7 Rh1 I3 Rh2 137.3(3)
I5 Rh1 I3 Rh2 -28.7(5)
I2 Rh1 I3 Rh2 -41.91(3)
I1 Rh1 I3 Rh2 44.28(3)
